data_4036907
loop_
_publ_author_name
'Clark, Andrew J.'
'Curran, Dennis P.'
'Fox, David J.'
'Ghelfi, Franco'
'Guy, Collette S.'
'Hay, Benjamin'
'James, Natalie'
'Phillips, Jessica M.'
'Roncaglia, Fabrizio'
'Sellars, Philip B.'
'Wilson, Paul'
'Zhang, Hanmo'

_publ_section_title
;
 Axially Chiral Enamides: Substituent Effects, Rotation Barriers, and
 Implications for their Cyclization Reactions.
;
_journal_issue 13
_journal_name_full 'The Journal of organic chemistry'
_journal_page_first 5547
_journal_page_last 5565
_journal_paper_doi 10.1021/acs.joc.6b00889
_journal_volume 81
_journal_year 2016
_chemical_formula_moiety 'C22 H25 N O'
_chemical_formula_sum 'C22 H25 N O'
_chemical_formula_weight 319.43
_space_group_crystal_system monoclinic
_space_group_IT_number 14
_space_group_name_Hall '-P 2ybc'
_space_group_name_H-M_alt 'P 1 21/c 1'
_atom_sites_solution_hydrogens geom
_atom_sites_solution_primary direct
_atom_sites_solution_secondary difmap
_audit_creation_date 2016-04-21
_audit_creation_method
;
Olex2 1.2
(compiled 2016.02.16 svn.r3265 for OlexSys, GUI svn.r5155)
;
_cell_angle_alpha 90.00
_cell_angle_beta 112.960(2)
_cell_angle_gamma 90.00
_cell_formula_units_Z 4
_cell_length_a 14.9540(3)
_cell_length_b 8.16087(11)
_cell_length_c 15.9498(3)
_cell_measurement_reflns_used 4649
_cell_measurement_temperature 100(2)
_cell_measurement_theta_max 61.91
_cell_measurement_theta_min 3.43
_cell_volume 1792.27(6)
_computing_cell_refinement 'CrysAlis RED, Oxford Diffraction Ltd'
_computing_data_collection 'CrysAlis CCD, Oxford Diffraction Ltd'
_computing_data_reduction 'CrysAlis RED, Oxford Diffraction Ltd'
_computing_molecular_graphics 'Olex2 (Dolomanov et al., 2009)'
_computing_publication_material 'Olex2 (Dolomanov et al., 2009)'
_computing_structure_refinement 'ShelXH-1997 (Sheldrick, 2008)'
_computing_structure_solution 'ShelXS-1997 (Sheldrick, 2008)'
_diffrn_ambient_temperature 100(2)
_diffrn_detector_area_resol_mean 10.2833
_diffrn_measured_fraction_theta_full 0.980
_diffrn_measured_fraction_theta_max 0.980
_diffrn_measurement_device_type 'Oxford Diffraction Gemini R'
_diffrn_measurement_method '\f & \w scans'
_diffrn_radiation_monochromator graphite
_diffrn_radiation_type CuK\a
_diffrn_radiation_wavelength 1.54184
_diffrn_reflns_av_R_equivalents 0.0131
_diffrn_reflns_av_unetI/netI 0.0138
_diffrn_reflns_limit_h_max 16
_diffrn_reflns_limit_h_min -16
_diffrn_reflns_limit_k_max 9
_diffrn_reflns_limit_k_min -8
_diffrn_reflns_limit_l_max 17
_diffrn_reflns_limit_l_min -18
_diffrn_reflns_number 6068
_diffrn_reflns_theta_full 62.01
_diffrn_reflns_theta_max 62.01
_diffrn_reflns_theta_min 5.61
_diffrn_source 'fine-focus sealed tube'
_exptl_absorpt_coefficient_mu 0.552
_exptl_absorpt_correction_T_max 1.00
_exptl_absorpt_correction_T_min 0.88
_exptl_absorpt_correction_type multi-scan
_exptl_absorpt_process_details 'ABSPACK(CrysAlis, Oxford Diffraction)'
_exptl_crystal_colour colourless
_exptl_crystal_colour_primary colourless
_exptl_crystal_density_diffrn 1.184
_exptl_crystal_density_method 'not measured'
_exptl_crystal_description block
_exptl_crystal_F_000 688
_exptl_crystal_size_max 0.1
_exptl_crystal_size_mid 0.1
_exptl_crystal_size_min 0.04
_refine_diff_density_max 0.134
_refine_diff_density_min -0.161
_refine_diff_density_rms 0.027
_refine_ls_extinction_method none
_refine_ls_goodness_of_fit_ref 1.060
_refine_ls_hydrogen_treatment constr
_refine_ls_matrix_type full
_refine_ls_number_parameters 218
_refine_ls_number_reflns 2768
_refine_ls_number_restraints 0
_refine_ls_restrained_S_all 1.060
_refine_ls_R_factor_all 0.0326
_refine_ls_R_factor_gt 0.0285
_refine_ls_shift/su_max 0.002
_refine_ls_shift/su_mean 0.000
_refine_ls_structure_factor_coef Fsqd
_refine_ls_weighting_details 'calc w=1/[\s^2^(Fo^2^)+(0.0340P)^2^+0.4406P] where P=(Fo^2^+2Fc^2^)/3'
_refine_ls_weighting_scheme calc
_refine_ls_wR_factor_gt 0.0722
_refine_ls_wR_factor_ref 0.0741
_reflns_number_gt 2458
_reflns_number_total 2768
_reflns_threshold_expression >2sigma(I)
_cod_data_source_file jo6b00889_si_002.cif
_cod_data_source_block cg1
_cod_original_cell_volume 1792.27(5)
_cod_database_code 4036907
_olex2_refinement_description
;
1. Fixed Uiso
 At 1.2 times of:
  All C(H) groups, All C(H,H) groups
 At 1.5 times of:
  All C(H,H,H) groups
2.a Secondary CH2 refined with riding coordinates:
 C4(H4A,H4B), C13(H13A,H13B), C14(H14A,H14B), C15(H15A,H15B), C16(H16A,H16B),
 C17(H17A,H17B)
2.b Aromatic/amide H refined with riding coordinates:
 C6(H6), C7(H7), C8(H8), C9(H9), C10(H10), C19(H19), C20(H20), C21(H21),
 C22(H22), C23(H23)
2.c Idealised Me refined as rotating group:
 C1(H1A,H1B,H1C)
;
_olex2_submission_special_instructions 'No special instructions were received'

loop_
_space_group_symop_id
_space_group_symop_operation_xyz
1 'x, y, z'
2 '-x, y+1/2, -z+1/2'
3 '-x, -y, -z'
4 'x, -y-1/2, z-1/2'

loop_
_atom_site_label
_atom_site_type_symbol
_atom_site_fract_x
_atom_site_fract_y
_atom_site_fract_z
_atom_site_U_iso_or_equiv
_atom_site_adp_type
_atom_site_occupancy
_atom_site_calc_flag
_atom_site_refinement_flags_posn
C1 C 0.52688(8) 0.76248(16) 0.00744(8) 0.0319(3) Uani 1 d .
H1A H 0.4642 0.7152 0.0008 0.048 Uiso 1 calc GR
H1B H 0.5262 0.7876 -0.0529 0.048 Uiso 1 calc GR
H1C H 0.5382 0.8633 0.0435 0.048 Uiso 1 calc GR
O2 O 0.61052(6) 0.57257(11) 0.12469(5) 0.0326(2) Uani 1 d .
C2 C 0.60647(8) 0.64198(14) 0.05476(7) 0.0246(3) Uani 1 d .
N3 N 0.67370(6) 0.61040(11) 0.01858(6) 0.0218(2) Uani 1 d .
C4 C 0.75078(8) 0.49041(14) 0.06465(7) 0.0236(2) Uani 1 d .
H4A H 0.7579 0.4157 0.0188 0.028 Uiso 1 calc R
H4B H 0.7320 0.4238 0.1071 0.028 Uiso 1 calc R
C5 C 0.84666(8) 0.57318(13) 0.11687(7) 0.0226(2) Uani 1 d .
C6 C 0.85957(8) 0.66317(14) 0.19490(7) 0.0272(3) Uani 1 d .
H6 H 0.8082 0.6697 0.2158 0.033 Uiso 1 calc R
C7 C 0.94610(9) 0.74302(15) 0.24233(8) 0.0327(3) Uani 1 d .
H7 H 0.9541 0.8040 0.2955 0.039 Uiso 1 calc R
C8 C 1.02145(9) 0.73418(15) 0.21222(8) 0.0339(3) Uani 1 d .
H8 H 1.0810 0.7892 0.2446 0.041 Uiso 1 calc R
C9 C 1.00958(8) 0.64512(15) 0.13505(8) 0.0320(3) Uani 1 d .
H9 H 1.0612 0.6384 0.1145 0.038 Uiso 1 calc R
C10 C 0.92244(8) 0.56522(14) 0.08725(8) 0.0269(3) Uani 1 d .
H10 H 0.9146 0.5047 0.0340 0.032 Uiso 1 calc R
C11 C 0.68006(7) 0.68866(14) -0.06009(7) 0.0218(2) Uani 1 d .
C12 C 0.70087(8) 0.84809(14) -0.06048(7) 0.0237(3) Uani 1 d .
C13 C 0.72570(9) 0.95986(14) 0.02079(8) 0.0275(3) Uani 1 d .
H13A H 0.7249 0.8970 0.0736 0.033 Uiso 1 calc R
H13B H 0.6767 1.0482 0.0070 0.033 Uiso 1 calc R
C14 C 0.82667(9) 1.03483(15) 0.04423(8) 0.0326(3) Uani 1 d .
H14A H 0.8397 1.1155 0.0939 0.039 Uiso 1 calc R
H14B H 0.8763 0.9473 0.0665 0.039 Uiso 1 calc R
C15 C 0.83574(11) 1.11930(16) -0.03751(8) 0.0377(3) Uani 1 d .
H15A H 0.7937 1.2177 -0.0537 0.045 Uiso 1 calc R
H15B H 0.9037 1.1556 -0.0209 0.045 Uiso 1 calc R
C16 C 0.80666(10) 1.00553(15) -0.11980(8) 0.0337(3) Uani 1 d .
H16A H 0.8542 0.9149 -0.1068 0.040 Uiso 1 calc R
H16B H 0.8075 1.0671 -0.1730 0.040 Uiso 1 calc R
C17 C 0.70503(9) 0.93485(14) -0.14232(8) 0.0292(3) Uani 1 d .
H17A H 0.6565 1.0244 -0.1611 0.035 Uiso 1 calc R
H17B H 0.6889 0.8569 -0.1937 0.035 Uiso 1 calc R
C18 C 0.66758(8) 0.57088(13) -0.13556(7) 0.0221(2) Uani 1 d .
C19 C 0.58724(8) 0.46687(14) -0.16757(7) 0.0256(3) Uani 1 d .
H19 H 0.5389 0.4744 -0.1429 0.031 Uiso 1 calc R
C20 C 0.57717(9) 0.35277(15) -0.23494(8) 0.0304(3) Uani 1 d .
H20 H 0.5219 0.2832 -0.2564 0.037 Uiso 1 calc R
C21 C 0.64736(9) 0.33949(15) -0.27129(8) 0.0313(3) Uani 1 d .
H21 H 0.6407 0.2603 -0.3170 0.038 Uiso 1 calc R
C22 C 0.72717(8) 0.44242(15) -0.24052(7) 0.0284(3) Uani 1 d .
H22 H 0.7750 0.4350 -0.2658 0.034 Uiso 1 calc R
C23 C 0.73756(8) 0.55638(14) -0.17283(7) 0.0240(2) Uani 1 d .
H23 H 0.7931 0.6255 -0.1515 0.029 Uiso 1 calc R

loop_
_atom_site_aniso_label
_atom_site_aniso_U_11
_atom_site_aniso_U_22
_atom_site_aniso_U_33
_atom_site_aniso_U_23
_atom_site_aniso_U_13
_atom_site_aniso_U_12
C1 0.0261(6) 0.0409(7) 0.0303(6) 0.0013(5) 0.0129(5) 0.0053(5)
O2 0.0307(5) 0.0451(5) 0.0264(4) 0.0071(4) 0.0160(4) 0.0025(4)
C2 0.0226(6) 0.0301(6) 0.0219(6) -0.0023(5) 0.0097(4) -0.0024(5)
N3 0.0226(5) 0.0236(5) 0.0205(4) 0.0023(4) 0.0098(4) 0.0019(4)
C4 0.0263(6) 0.0219(6) 0.0233(6) 0.0029(5) 0.0106(5) 0.0025(5)
C5 0.0249(6) 0.0209(6) 0.0220(5) 0.0058(4) 0.0091(4) 0.0039(5)
C6 0.0292(6) 0.0287(6) 0.0252(6) 0.0027(5) 0.0121(5) 0.0031(5)
C7 0.0360(7) 0.0301(7) 0.0276(6) -0.0019(5) 0.0078(5) 0.0001(5)
C8 0.0276(6) 0.0318(7) 0.0356(7) 0.0058(5) 0.0049(5) -0.0035(5)
C9 0.0253(6) 0.0355(7) 0.0368(7) 0.0095(6) 0.0138(5) 0.0021(5)
C10 0.0285(6) 0.0286(6) 0.0249(6) 0.0042(5) 0.0120(5) 0.0043(5)
C11 0.0210(5) 0.0261(6) 0.0190(5) 0.0020(4) 0.0086(4) 0.0029(5)
C12 0.0254(6) 0.0256(6) 0.0218(5) 0.0015(5) 0.0108(5) 0.0038(5)
C13 0.0375(7) 0.0232(6) 0.0251(6) 0.0006(5) 0.0156(5) 0.0035(5)
C14 0.0455(7) 0.0257(6) 0.0290(6) -0.0048(5) 0.0173(6) -0.0059(6)
C15 0.0568(8) 0.0260(6) 0.0381(7) -0.0039(5) 0.0268(6) -0.0088(6)
C16 0.0518(8) 0.0251(6) 0.0325(7) 0.0009(5) 0.0255(6) -0.0038(6)
C17 0.0413(7) 0.0240(6) 0.0249(6) 0.0026(5) 0.0160(5) 0.0042(5)
C18 0.0236(6) 0.0226(6) 0.0195(5) 0.0033(4) 0.0079(4) 0.0037(5)
C19 0.0235(6) 0.0282(6) 0.0248(6) 0.0018(5) 0.0089(5) 0.0017(5)
C20 0.0270(6) 0.0292(6) 0.0287(6) -0.0026(5) 0.0039(5) -0.0015(5)
C21 0.0344(7) 0.0323(7) 0.0221(6) -0.0055(5) 0.0054(5) 0.0068(5)
C22 0.0297(6) 0.0345(7) 0.0224(6) 0.0016(5) 0.0115(5) 0.0083(5)
C23 0.0236(6) 0.0256(6) 0.0228(6) 0.0016(5) 0.0091(5) 0.0013(5)

loop_
_atom_type_symbol
_atom_type_description
_atom_type_scat_dispersion_real
_atom_type_scat_dispersion_imag
_atom_type_scat_source
C C 0.0181 0.0091 'International Tables Vol C Tables 4.2.6.8 and 6.1.1.4'
H H 0.0000 0.0000 'International Tables Vol C Tables 4.2.6.8 and 6.1.1.4'
N N 0.0311 0.0180 'International Tables Vol C Tables 4.2.6.8 and 6.1.1.4'
O O 0.0492 0.0322 'International Tables Vol C Tables 4.2.6.8 and 6.1.1.4'

loop_
_geom_angle_atom_site_label_1
_geom_angle_atom_site_label_2
_geom_angle_atom_site_label_3
_geom_angle
H1A C1 H1B 109.5
H1A C1 H1C 109.5
H1B C1 H1C 109.5
C2 C1 H1A 109.5
C2 C1 H1B 109.5
C2 C1 H1C 109.5
O2 C2 C1 120.41(10)
O2 C2 N3 120.80(10)
N3 C2 C1 118.79(9)
C2 N3 C4 118.50(9)
C2 N3 C11 126.37(9)
C11 N3 C4 115.08(8)
N3 C4 H4A 109.3
N3 C4 H4B 109.3
N3 C4 C5 111.62(9)
H4A C4 H4B 108.0
C5 C4 H4A 109.3
C5 C4 H4B 109.3
C6 C5 C4 120.03(10)
C10 C5 C4 121.15(10)
C10 C5 C6 118.79(10)
C5 C6 H6 119.6
C7 C6 C5 120.81(10)
C7 C6 H6 119.6
C6 C7 H7 120.0
C6 C7 C8 119.96(11)
C8 C7 H7 120.0
C7 C8 H8 120.1
C9 C8 C7 119.77(11)
C9 C8 H8 120.1
C8 C9 H9 119.9
C8 C9 C10 120.23(11)
C10 C9 H9 119.9
C5 C10 C9 120.44(11)
C5 C10 H10 119.8
C9 C10 H10 119.8
N3 C11 C18 112.69(9)
C12 C11 N3 121.90(10)
C12 C11 C18 125.30(10)
C11 C12 C13 124.31(10)
C11 C12 C17 123.29(10)
C17 C12 C13 112.37(9)
C12 C13 H13A 109.7
C12 C13 H13B 109.7
C12 C13 C14 109.85(9)
H13A C13 H13B 108.2
C14 C13 H13A 109.7
C14 C13 H13B 109.7
C13 C14 H14A 109.2
C13 C14 H14B 109.2
H14A C14 H14B 107.9
C15 C14 C13 112.26(10)
C15 C14 H14A 109.2
C15 C14 H14B 109.2
C14 C15 H15A 109.3
C14 C15 H15B 109.3
H15A C15 H15B 107.9
C16 C15 C14 111.67(10)
C16 C15 H15A 109.3
C16 C15 H15B 109.3
C15 C16 H16A 109.5
C15 C16 H16B 109.5
C15 C16 C17 110.77(10)
H16A C16 H16B 108.1
C17 C16 H16A 109.5
C17 C16 H16B 109.5
C12 C17 C16 110.25(10)
C12 C17 H17A 109.6
C12 C17 H17B 109.6
C16 C17 H17A 109.6
C16 C17 H17B 109.6
H17A C17 H17B 108.1
C19 C18 C11 120.36(9)
C19 C18 C23 118.32(10)
C23 C18 C11 121.25(10)
C18 C19 H19 119.6
C20 C19 C18 120.70(10)
C20 C19 H19 119.6
C19 C20 H20 119.8
C19 C20 C21 120.38(11)
C21 C20 H20 119.8
C20 C21 H21 120.2
C22 C21 C20 119.54(11)
C22 C21 H21 120.2
C21 C22 H22 119.9
C21 C22 C23 120.16(11)
C23 C22 H22 119.9
C18 C23 H23 119.6
C22 C23 C18 120.90(11)
C22 C23 H23 119.6

loop_
_geom_bond_atom_site_label_1
_geom_bond_atom_site_label_2
_geom_bond_distance
C1 H1A 0.9800
C1 H1B 0.9800
C1 H1C 0.9800
C1 C2 1.5008(16)
O2 C2 1.2312(13)
C2 N3 1.3648(14)
N3 C4 1.4719(14)
N3 C11 1.4438(13)
C4 H4A 0.9900
C4 H4B 0.9900
C4 C5 1.5080(15)
C5 C6 1.3921(15)
C5 C10 1.3890(15)
C6 H6 0.9500
C6 C7 1.3812(17)
C7 H7 0.9500
C7 C8 1.3884(17)
C8 H8 0.9500
C8 C9 1.3799(18)
C9 H9 0.9500
C9 C10 1.3891(17)
C10 H10 0.9500
C11 C12 1.3383(16)
C11 C18 1.4941(15)
C12 C13 1.5081(15)
C12 C17 1.5075(15)
C13 H13A 0.9900
C13 H13B 0.9900
C13 C14 1.5341(17)
C14 H14A 0.9900
C14 H14B 0.9900
C14 C15 1.5268(16)
C15 H15A 0.9900
C15 H15B 0.9900
C15 C16 1.5261(17)
C16 H16A 0.9900
C16 H16B 0.9900
C16 C17 1.5316(18)
C17 H17A 0.9900
C17 H17B 0.9900
C18 C19 1.3950(16)
C18 C23 1.3957(15)
C19 H19 0.9500
C19 C20 1.3849(16)
C20 H20 0.9500
C20 C21 1.3873(17)
C21 H21 0.9500
C21 C22 1.3834(17)
C22 H22 0.9500
C22 C23 1.3871(16)
C23 H23 0.9500

loop_
_geom_torsion_atom_site_label_1
_geom_torsion_atom_site_label_2
_geom_torsion_atom_site_label_3
_geom_torsion_atom_site_label_4
_geom_torsion
C1 C2 N3 C4 -179.18(10)
C1 C2 N3 C11 3.54(16)
O2 C2 N3 C4 0.49(15)
O2 C2 N3 C11 -176.79(10)
C2 N3 C4 C5 -104.50(11)
C2 N3 C11 C12 65.45(15)
C2 N3 C11 C18 -118.30(11)
N3 C4 C5 C6 69.60(12)
N3 C4 C5 C10 -108.67(11)
N3 C11 C12 C13 3.93(17)
N3 C11 C12 C17 -178.04(10)
N3 C11 C18 C19 52.43(13)
N3 C11 C18 C23 -124.53(11)
C4 N3 C11 C12 -111.91(12)
C4 N3 C11 C18 64.34(11)
C4 C5 C6 C7 -178.44(10)
C4 C5 C10 C9 178.59(10)
C5 C6 C7 C8 0.07(17)
C6 C5 C10 C9 0.30(16)
C6 C7 C8 C9 -0.17(18)
C7 C8 C9 C10 0.34(18)
C8 C9 C10 C5 -0.41(17)
C10 C5 C6 C7 -0.13(16)
C11 N3 C4 C5 73.08(11)
C11 C12 C13 C14 121.30(12)
C11 C12 C17 C16 -119.51(12)
C11 C18 C19 C20 -177.35(10)
C11 C18 C23 C22 177.55(10)
C12 C11 C18 C19 -131.47(12)
C12 C11 C18 C23 51.57(16)
C12 C13 C14 C15 53.70(13)
C13 C12 C17 C16 58.74(12)
C13 C14 C15 C16 -53.19(15)
C14 C15 C16 C17 53.95(14)
C15 C16 C17 C12 -56.23(13)
C17 C12 C13 C14 -56.92(12)
C18 C11 C12 C13 -171.83(10)
C18 C11 C12 C17 6.21(17)
C18 C19 C20 C21 0.41(17)
C19 C18 C23 C22 0.53(16)
C19 C20 C21 C22 -0.74(17)
C20 C21 C22 C23 0.96(17)
C21 C22 C23 C18 -0.87(16)
C23 C18 C19 C20 -0.30(16)
